data_7115165
loop_
_publ_author_name
'Andrews, Philip C.'
'Raston, Colin L.'
'Roberts, Brett A.'

_publ_section_title
;
 Stabilised (H2)Al--E(H)R species, E = P or As, R&#x2212; =
 C(SiMe3)2(6-Me-2-pyridyl)&#x2212;
;
_journal_issue 19
_journal_name_full 'Chemical Communications'
_journal_page_first 1961
_journal_paper_doi 10.1039/b003990j
_journal_year 2000
_chemical_formula_moiety 'C13 H27 Al As N Si2 '
_chemical_formula_sum 'C13 H27 Al As N Si2'
_chemical_formula_weight 355.44
_space_group_IT_number 14
_symmetry_cell_setting monoclinic
_symmetry_Int_Tables_number 14
_symmetry_space_group_name_Hall '-P 2yn'
_symmetry_space_group_name_H-M 'P 1 21/n 1'
_audit_creation_date 19100-03-03
_audit_creation_method 'by teXsan v1.8'
_audit_update_record
;
?
;
_cell_angle_alpha 90
_cell_angle_beta 99.734(1)
_cell_angle_gamma 90
_cell_formula_units_Z 4
_cell_length_a 9.4334(2)
_cell_length_b 13.7645(3)
_cell_length_c 14.4634(2)
_cell_measurement_reflns_used 0
_cell_measurement_temperature 123.2
_cell_measurement_theta_max 0.0
_cell_measurement_theta_min 0.0
_cell_volume 1850.98(6)
_computing_cell_refinement 'MSC/AFC Diffractometer Control'
_computing_data_collection 'MSC/AFC Diffractometer Control'
_computing_data_reduction 'teXsan (MSC, 1992-1997)'
_computing_publication_material 'teXsan (MSC, 1992-1997)'
_computing_structure_refinement 'teXsan (MSC, 1992-1997)'
_diffrn_ambient_temperature 273.2
_diffrn_measurement_device_type unknown
_diffrn_orient_matrix_UB_11 0.00000
_diffrn_orient_matrix_UB_12 0.00000
_diffrn_orient_matrix_UB_13 0.00000
_diffrn_orient_matrix_UB_21 0.00000
_diffrn_orient_matrix_UB_22 0.00000
_diffrn_orient_matrix_UB_23 0.00000
_diffrn_orient_matrix_UB_31 0.00000
_diffrn_orient_matrix_UB_32 0.00000
_diffrn_orient_matrix_UB_33 0.00000
_diffrn_radiation_detector 'scintillation counter'
_diffrn_radiation_monochromator graphite
_diffrn_radiation_source 'X-ray tube'
_diffrn_radiation_type 'Mo K\a'
_diffrn_radiation_wavelength 0.7107
_diffrn_reflns_av_R_equivalents 0.00000
_diffrn_reflns_av_sigmaI/netI 0.040
_diffrn_reflns_limit_h_max 13
_diffrn_reflns_limit_h_min 0
_diffrn_reflns_limit_k_max 19
_diffrn_reflns_limit_k_min 0
_diffrn_reflns_limit_l_max 18
_diffrn_reflns_limit_l_min -19
_diffrn_reflns_number 5445
_diffrn_reflns_reduction_process 'Lp corrections applied'
_diffrn_reflns_theta_max 30.03
_diffrn_reflns_theta_min 1.43
_diffrn_standards_decay_% 0.00
_diffrn_standards_interval_count 0
_diffrn_standards_number 0
_exptl_absorpt_coefficient_mu 2.000
_exptl_absorpt_correction_type none
_exptl_crystal_colour unknown
_exptl_crystal_density_diffrn 1.275
_exptl_crystal_density_meas ?
_exptl_crystal_description unknown
_exptl_crystal_F_000 744.00
_exptl_crystal_size_max 0.40
_exptl_crystal_size_mid 0.15
_exptl_crystal_size_min 0.15
_refine_diff_density_max 0.55
_refine_diff_density_min -0.62
_refine_ls_extinction_method none
_refine_ls_goodness_of_fit_all 2.368
_refine_ls_goodness_of_fit_ref 2.368
_refine_ls_hydrogen_treatment noref
_refine_ls_matrix_type full
_refine_ls_number_constraints 0
_refine_ls_number_parameters 167
_refine_ls_number_reflns 4150
_refine_ls_number_restraints 0
_refine_ls_R_factor_all 0.0295
_refine_ls_R_factor_gt 0.0295
_refine_ls_shift/su_max 0.0010
_refine_ls_shift/su_mean 0.0020
_refine_ls_structure_factor_coef F
_refine_ls_weighting_details 'w = 1/[\s^2^(Fo)]'
_refine_ls_weighting_scheme sigma
_refine_ls_wR_factor_all 0.0300
_refine_ls_wR_factor_ref 0.0300
_reflns_number_gt 4150
_reflns_number_total 6178
_reflns_threshold_expression I>3.00\s(I)
_cod_data_source_file b003990j.txt
_cod_data_source_block rash2
_cod_depositor_comments
;
The following automatic conversions were performed:

'_exptl_crystal_density_meas' value 'not measured' was changed to '?'
- the value is perceived as not measured.

Automatic conversion script
Id: cif_fix_values 3008 2015-01-20 13:52:24Z robertas 
;
_cod_original_cell_volume 1850.97(6)
_cod_original_sg_symbol_H-M 'P 21/n     '
_cod_original_formula_sum 'C13 H27 Al As N Si2 '
_cod_database_code 7115165

loop_
_symmetry_equiv_pos_as_xyz
'   +x,   +y,   +z'
1/2-x,1/2+y,1/2-z
'   -x,   -y,   -z'
1/2+x,1/2-y,1/2+z

loop_
_atom_site_label
_atom_site_fract_x
_atom_site_fract_y
_atom_site_fract_z
_atom_site_U_iso_or_equiv
_atom_site_occupancy
_atom_site_adp_type
_atom_site_calc_flag
As(1) 0.13077(2) 0.13593(1) 0.37010(1) 0.02354(6) 1.000 Uani d
As(1*) -0.13077(2) -0.13593(1) 0.62990(1) 0.02354(6) 1.000 Uani d
Si(1) 0.02602(5) 0.32761(4) 0.27057(3) 0.0199(1) 1.000 Uani d
Si(1*) -0.02602(5) -0.32761(4) 0.72943(3) 0.0199(1) 1.000 Uani d
Si(2) -0.00368(5) 0.11786(4) 0.15825(3) 0.0210(1) 1.000 Uani d
Si(2*) 0.00368(5) -0.11786(4) 0.84175(3) 0.0210(1) 1.000 Uani d
Al(1*) 0.04467(6) -0.09325(4) 0.53268(3) 0.0173(1) 1.000 Uani d
Al(1) -0.04467(6) 0.09325(4) 0.46732(3) 0.0173(1) 1.000 Uani d
N(1) -0.2043(1) 0.15025(9) 0.36922(9) 0.0144(3) 1.000 Uani d
N(1*) 0.2043(1) -0.15025(9) 0.63078(9) 0.0144(3) 1.000 Uani d
C(1) -0.3424(2) 0.1493(1) 0.3852(1) 0.0182(4) 1.000 Uani d
C(1*) 0.3424(2) -0.1493(1) 0.6148(1) 0.0182(4) 1.000 Uani d
C(2) -0.4550(2) 0.1831(1) 0.3196(1) 0.0259(5) 1.000 Uani d
C(2*) 0.4550(2) -0.1831(1) 0.6804(1) 0.0259(5) 1.000 Uani d
C(3) -0.4266(2) 0.2187(2) 0.2357(1) 0.0309(5) 1.000 Uani d
C(3*) 0.4266(2) -0.2187(2) 0.7643(1) 0.0309(5) 1.000 Uani d
C(4*) 0.2877(2) -0.2193(1) 0.7810(1) 0.0266(5) 1.000 Uani d
C(4) -0.2877(2) 0.2193(1) 0.2190(1) 0.0266(5) 1.000 Uani d
C(5*) 0.1742(2) -0.1856(1) 0.7134(1) 0.0165(4) 1.000 Uani d
C(5) -0.1742(2) 0.1856(1) 0.2866(1) 0.0165(4) 1.000 Uani d
C(6) -0.3712(2) 0.1095(1) 0.4770(1) 0.0256(5) 1.000 Uani d
C(6*) 0.3712(2) -0.1095(1) 0.5230(1) 0.0256(5) 1.000 Uani d
C(7) -0.0219(2) 0.1924(1) 0.2673(1) 0.0157(4) 1.000 Uani d
C(7*) 0.0219(2) -0.1924(1) 0.7327(1) 0.0157(4) 1.000 Uani d
C(8*) 0.0055(2) -0.3771(1) 0.6142(1) 0.0348(6) 1.000 Uani d
C(8) -0.0055(2) 0.3771(1) 0.3858(1) 0.0348(6) 1.000 Uani d
C(9*) 0.0876(2) -0.4022(1) 0.8215(2) 0.0356(6) 1.000 Uani d
C(9) -0.0876(2) 0.4022(1) 0.1785(2) 0.0356(6) 1.000 Uani d
C(10*) -0.2174(2) -0.3475(1) 0.7427(1) 0.0290(5) 1.000 Uani d
C(10) 0.2174(2) 0.3475(1) 0.2573(1) 0.0290(5) 1.000 Uani d
C(11*) 0.1070(3) -0.1637(2) 0.9552(1) 0.0464(7) 1.000 Uani d
C(11) -0.1070(3) 0.1637(2) 0.0448(1) 0.0464(7) 1.000 Uani d
C(12*) -0.1864(2) -0.1113(1) 0.8625(1) 0.0311(6) 1.000 Uani d
C(12) 0.1864(2) 0.1113(1) 0.1375(1) 0.0311(6) 1.000 Uani d
C(13*) 0.0757(2) 0.0065(2) 0.8248(2) 0.0376(6) 1.000 Uani d
C(13) -0.0757(2) -0.0065(2) 0.1752(2) 0.0376(6) 1.000 Uani d
H(1) -0.5506 0.1819 0.3321 0.031 1.000 Uiso c
H(1*) 0.5506 -0.1819 0.6679 0.031 1.000 Uiso c
H(2) -0.5026 0.2425 0.1897 0.037 1.000 Uiso c
H(2*) 0.5026 -0.2425 0.8103 0.037 1.000 Uiso c
H(3*) 0.2681 -0.2430 0.8393 0.032 1.000 Uiso c
H(3) -0.2681 0.2430 0.1607 0.032 1.000 Uiso c
H(4) -0.4713 0.1129 0.4786 0.031 1.000 Uiso c
H(4*) 0.4713 -0.1129 0.5214 0.031 1.000 Uiso c
H(5) -0.3403 0.0438 0.4832 0.031 1.000 Uiso c
H(5*) 0.3403 -0.0438 0.5168 0.031 1.000 Uiso c
H(6) -0.3200 0.1468 0.5271 0.031 1.000 Uiso c
H(6*) 0.3200 -0.1468 0.4729 0.031 1.000 Uiso c
H(7*) -0.0510 -0.3420 0.5646 0.042 1.000 Uiso c
H(7) 0.0510 0.3420 0.4354 0.042 1.000 Uiso c
H(8*) -0.0207 -0.4438 0.6097 0.042 1.000 Uiso c
H(8) 0.0207 0.4438 0.3903 0.042 1.000 Uiso c
H(9*) 0.1044 -0.3707 0.6097 0.042 1.000 Uiso c
H(9) -0.1044 0.3707 0.3903 0.042 1.000 Uiso c
H(10*) 0.0594 -0.4684 0.8144 0.043 1.000 Uiso c
H(10) -0.0594 0.4684 0.1856 0.043 1.000 Uiso c
H(11*) 0.0754 -0.3800 0.8819 0.043 1.000 Uiso c
H(11) -0.0754 0.3800 0.1181 0.043 1.000 Uiso c
H(12*) 0.1858 -0.3962 0.8151 0.043 1.000 Uiso c
H(12) -0.1858 0.3962 0.1849 0.043 1.000 Uiso c
H(13*) -0.2786 -0.3106 0.6967 0.035 1.000 Uiso c
H(13) 0.2786 0.3106 0.3033 0.035 1.000 Uiso c
H(14*) -0.2306 -0.3274 0.8035 0.035 1.000 Uiso c
H(14) 0.2306 0.3274 0.1965 0.035 1.000 Uiso c
H(15*) -0.2403 -0.4145 0.7346 0.035 1.000 Uiso c
H(15) 0.2403 0.4145 0.2654 0.035 1.000 Uiso c
H(16*) 0.0717 -0.2258 0.9686 0.056 1.000 Uiso c
H(16) -0.0717 0.2258 0.0314 0.056 1.000 Uiso c
H(17*) 0.0959 -0.1198 1.0042 0.056 1.000 Uiso c
H(17) -0.0959 0.1198 -0.0042 0.056 1.000 Uiso c
H(18*) 0.2060 -0.1686 0.9505 0.056 1.000 Uiso c
H(18) -0.2060 0.1686 0.0495 0.056 1.000 Uiso c
H(19*) -0.2465 -0.0890 0.8072 0.037 1.000 Uiso c
H(19) 0.2465 0.0890 0.1928 0.037 1.000 Uiso c
H(20*) -0.1922 -0.0675 0.9125 0.037 1.000 Uiso c
H(20) 0.1922 0.0675 0.0875 0.037 1.000 Uiso c
H(21*) -0.2169 -0.1739 0.8784 0.037 1.000 Uiso c
H(21) 0.2169 0.1739 0.1216 0.037 1.000 Uiso c
H(22*) 0.1754 0.0023 0.8221 0.045 1.000 Uiso c
H(22) -0.1754 -0.0023 0.1779 0.045 1.000 Uiso c
H(23*) 0.0620 0.0469 0.8758 0.045 1.000 Uiso c
H(23) -0.0620 -0.0469 0.1242 0.045 1.000 Uiso c
H(24*) 0.0261 0.0334 0.7679 0.045 1.000 Uiso c
H(24) -0.0261 -0.0334 0.2321 0.045 1.000 Uiso c
H(26*) 0.1099 0.0142 0.5431 0.036 1.000 Uiso c
H(26) -0.1099 -0.0142 0.4569 0.036 1.000 Uiso c
H(27) 0.1389 0.0323 0.3316 0.036 1.000 Uiso c
H(27*) -0.1389 -0.0323 0.6684 0.036 1.000 Uiso c
H(28) -0.0409 0.0627 0.5266 0.021 1.000 Uiso c
H(28*) 0.0409 -0.0627 0.4734 0.021 1.000 Uiso c

loop_
_atom_site_aniso_label
_atom_site_aniso_U_11
_atom_site_aniso_U_22
_atom_site_aniso_U_33
_atom_site_aniso_U_12
_atom_site_aniso_U_13
_atom_site_aniso_U_23
As(1) 0.0124(1) 0.0327(1) 0.0247(1) 0.00259(8) 0.00075(7) 0.01450(8)
As(1*) 0.0124(1) 0.0327(1) 0.0247(1) 0.00259(8) 0.00075(7) 0.01450(8)
Si(1) 0.0179(3) 0.0159(3) 0.0263(3) 0.0014(2) 0.0045(2) 0.0038(2)
Si(1*) 0.0179(3) 0.0159(3) 0.0263(3) 0.0014(2) 0.0045(2) 0.0038(2)
Si(2) 0.0185(3) 0.0217(3) 0.0224(3) -0.0004(2) 0.0024(2) -0.0004(2)
Si(2*) 0.0185(3) 0.0217(3) 0.0224(3) -0.0004(2) 0.0024(2) -0.0004(2)
Al(1*) 0.0184(3) 0.0185(3) 0.0142(2) -0.0023(2) 0.0008(2) 0.0020(2)
Al(1) 0.0184(3) 0.0185(3) 0.0142(2) -0.0023(2) 0.0008(2) 0.0020(2)
N(1) 0.0146(7) 0.0125(7) 0.0166(7) -0.0016(5) 0.0039(6) -0.0008(5)
N(1*) 0.0146(7) 0.0125(7) 0.0166(7) -0.0016(5) 0.0039(6) -0.0008(5)
C(1) 0.0175(9) 0.0149(9) 0.0234(9) -0.0014(7) 0.0072(7) -0.0025(7)
C(1*) 0.0175(9) 0.0149(9) 0.0234(9) -0.0014(7) 0.0072(7) -0.0025(7)
C(2) 0.0137(9) 0.028(1) 0.037(1) 0.0019(8) 0.0078(8) 0.0061(8)
C(2*) 0.0137(9) 0.028(1) 0.037(1) 0.0019(8) 0.0078(8) 0.0061(8)
C(3) 0.0146(9) 0.039(1) 0.037(1) 0.0031(8) 0.0002(8) 0.0146(9)
C(3*) 0.0146(9) 0.039(1) 0.037(1) 0.0031(8) 0.0002(8) 0.0146(9)
C(4*) 0.018(1) 0.035(1) 0.027(1) 0.0016(8) 0.0031(8) 0.0144(8)
C(4) 0.018(1) 0.035(1) 0.027(1) 0.0016(8) 0.0031(8) 0.0144(8)
C(5*) 0.0141(8) 0.0142(9) 0.0209(9) -0.0007(7) 0.0020(7) 0.0028(7)
C(5) 0.0141(8) 0.0142(9) 0.0209(9) -0.0007(7) 0.0020(7) 0.0028(7)
C(6) 0.023(1) 0.031(1) 0.026(1) -0.0037(8) 0.0114(8) -0.0016(8)
C(6*) 0.023(1) 0.031(1) 0.026(1) -0.0037(8) 0.0114(8) -0.0016(8)
C(7) 0.0126(8) 0.0167(9) 0.0169(8) -0.0002(7) 0.0003(7) 0.0054(7)
C(7*) 0.0126(8) 0.0167(9) 0.0169(8) -0.0002(7) 0.0003(7) 0.0054(7)
C(8*) 0.033(1) 0.032(1) 0.039(1) 0.0010(9) 0.006(1) -0.0089(9)
C(8) 0.033(1) 0.032(1) 0.039(1) 0.0010(9) 0.006(1) -0.0089(9)
C(9*) 0.036(1) 0.024(1) 0.046(1) 0.0060(9) 0.007(1) 0.0133(9)
C(9) 0.036(1) 0.024(1) 0.046(1) 0.0060(9) 0.007(1) 0.0133(9)
C(10*) 0.026(1) 0.022(1) 0.040(1) -0.0068(8) 0.0082(9) 0.0025(8)
C(10) 0.026(1) 0.022(1) 0.040(1) -0.0068(8) 0.0082(9) 0.0025(8)
C(11*) 0.052(2) 0.056(2) 0.027(1) 0.010(1) -0.005(1) -0.005(1)
C(11) 0.052(2) 0.056(2) 0.027(1) 0.010(1) -0.005(1) -0.005(1)
C(12*) 0.029(1) 0.034(1) 0.033(1) -0.0029(9) 0.0126(9) -0.0062(9)
C(12) 0.029(1) 0.034(1) 0.033(1) -0.0029(9) 0.0126(9) -0.0062(9)
C(13*) 0.031(1) 0.027(1) 0.057(1) -0.0067(9) 0.011(1) -0.010(1)
C(13) 0.031(1) 0.027(1) 0.057(1) -0.0067(9) 0.011(1) -0.010(1)

loop_
_atom_type_symbol
_atom_type_oxidation_number
_atom_type_number_in_cell
_atom_type_scat_dispersion_real
_atom_type_scat_dispersion_imag
_atom_type_scat_source
As 0 4 -0.030 2.007
;International Tables for Crystallography
(1992, Vol. C, Tables 4.2.6.8 and 6.1.1.1)
;
Si 0 8 0.072 0.071
;International Tables for Crystallography
(1992, Vol. C, Tables 4.2.6.8 and 6.1.1.1)
;
N 0 4 0.004 0.003
;International Tables for Crystallography
(1992, Vol. C, Tables 4.2.6.8 and 6.1.1.1)
;
C 0 52 0.002 0.002
;International Tables for Crystallography
(1992, Vol. C, Tables 4.2.6.8 and 6.1.1.1)
;
H 0 108 0.000 0.000
;International Tables for Crystallography
(1992, Vol. C, Table 6.1.1.2)
;
Al 0 4 0.056 0.052
;International Tables for Crystallography
(1992, Vol. C, Tables 4.2.6.8 and 6.1.1.1)
;

loop_
_geom_angle_atom_site_label_1
_geom_angle_atom_site_label_2
_geom_angle_atom_site_label_3
_geom_angle
_geom_angle_site_symmetry_1
_geom_angle_site_symmetry_3
_geom_angle_publ_flag
Al(1) As(1) C(7) 92.76(5) . . yes
Al(1) As(1) H(27) 93.8 . . no
C(7) As(1) H(27) 99.3 . . no
C(7) Si(1) C(8) 107.69(9) . . yes
C(7) Si(1) C(9) 114.31(8) . . yes
C(7) Si(1) C(10) 111.62(8) . . yes
C(8) Si(1) C(9) 106.0(1) . . yes
C(8) Si(1) C(10) 109.91(9) . . yes
C(9) Si(1) C(10) 107.10(9) . . yes
C(7) Si(2) C(11) 115.85(9) . . yes
C(7) Si(2) C(12) 112.39(8) . . yes
C(7) Si(2) C(13) 107.27(9) . . yes
C(11) Si(2) C(12) 104.3(1) . . yes
C(11) Si(2) C(13) 106.0(1) . . yes
C(12) Si(2) C(13) 110.82(9) . . yes
As(1) Al(1) Al(1) 102.79(3) . 3_556 yes
As(1) Al(1) N(1) 89.96(4) . . yes
As(1) Al(1) H(25) 120.2(7) . . yes
As(1) Al(1) H(26) 117.4 . . no
Al(1) Al(1) N(1) 136.65(5) 3_556 . yes
Al(1) Al(1) H(25) 106.4(7) 3_556 . yes
Al(1) Al(1) H(26) 43.7 3_556 . no
N(1) Al(1) H(25) 102.0(7) . . yes
N(1) Al(1) H(26) 93.6 . . no
H(25) Al(1) H(26) 119.9 . . no
Al(1) N(1) C(1) 119.5(1) . . yes
Al(1) N(1) C(5) 120.5(1) . . yes
C(1) N(1) C(5) 120.0(1) . . yes
N(1) C(1) C(2) 121.8(2) . . yes
N(1) C(1) C(6) 118.4(1) . . yes
C(2) C(1) C(6) 119.8(2) . . yes
C(1) C(2) C(3) 119.0(2) . . yes
C(1) C(2) H(1) 120.5 . . no
C(3) C(2) H(1) 120.5 . . no
C(2) C(3) C(4) 119.5(2) . . yes
C(2) C(3) H(2) 120.3 . . no
C(4) C(3) H(2) 120.3 . . no
C(3) C(4) C(5) 121.0(2) . . yes
C(3) C(4) H(3) 119.5 . . no
C(5) C(4) H(3) 119.5 . . no
N(1) C(5) C(4) 118.9(2) . . yes
N(1) C(5) C(7) 121.9(1) . . yes
C(4) C(5) C(7) 119.2(1) . . yes
C(1) C(6) H(4) 109.5 . . no
C(1) C(6) H(5) 109.5 . . no
C(1) C(6) H(6) 109.5 . . no
H(4) C(6) H(5) 109.5 . . no
H(4) C(6) H(6) 109.5 . . no
H(5) C(6) H(6) 109.5 . . no
As(1) C(7) Si(1) 102.54(7) . . yes
As(1) C(7) Si(2) 104.22(8) . . yes
As(1) C(7) C(5) 114.7(1) . . yes
Si(1) C(7) Si(2) 119.21(9) . . yes
Si(1) C(7) C(5) 106.4(1) . . yes
Si(2) C(7) C(5) 109.9(1) . . yes
Si(1) C(8) H(7) 109.5 . . no
Si(1) C(8) H(8) 109.5 . . no
Si(1) C(8) H(9) 109.5 . . no
H(7) C(8) H(8) 109.5 . . no
H(7) C(8) H(9) 109.5 . . no
H(8) C(8) H(9) 109.5 . . no
Si(1) C(9) H(10) 109.5 . . no
Si(1) C(9) H(11) 109.5 . . no
Si(1) C(9) H(12) 109.5 . . no
H(10) C(9) H(11) 109.5 . . no
H(10) C(9) H(12) 109.5 . . no
H(11) C(9) H(12) 109.5 . . no
Si(1) C(10) H(13) 109.5 . . no
Si(1) C(10) H(14) 109.5 . . no
Si(1) C(10) H(15) 109.5 . . no
H(13) C(10) H(14) 109.5 . . no
H(13) C(10) H(15) 109.5 . . no
H(14) C(10) H(15) 109.5 . . no
Si(2) C(11) H(16) 109.5 . . no
Si(2) C(11) H(17) 109.5 . . no
Si(2) C(11) H(18) 109.5 . . no
H(16) C(11) H(17) 109.5 . . no
H(16) C(11) H(18) 109.5 . . no
H(17) C(11) H(18) 109.5 . . no
Si(2) C(12) H(19) 109.5 . . no
Si(2) C(12) H(20) 109.5 . . no
Si(2) C(12) H(21) 109.5 . . no
H(19) C(12) H(20) 109.5 . . no
H(19) C(12) H(21) 109.5 . . no
H(20) C(12) H(21) 109.5 . . no
Si(2) C(13) H(22) 109.5 . . no
Si(2) C(13) H(23) 109.5 . . no
Si(2) C(13) H(24) 109.5 . . no
H(22) C(13) H(23) 109.5 . . no
H(22) C(13) H(24) 109.5 . . no
H(23) C(13) H(24) 109.5 . . no

loop_
_geom_bond_atom_site_label_1
_geom_bond_atom_site_label_2
_geom_bond_distance
_geom_bond_site_symmetry_2
_geom_bond_publ_flag
As(1) Al(1) 2.4184(5) . yes
As(1) C(7) 2.041(2) . yes
As(1) H(27) 1.54 . no
Si(1) C(7) 1.914(2) . yes
Si(1) C(8) 1.870(2) . yes
Si(1) C(9) 1.870(2) . yes
Si(1) C(10) 1.867(2) . yes
Si(2) C(7) 1.913(2) . yes
Si(2) C(11) 1.871(2) . yes
Si(2) C(12) 1.869(2) . yes
Si(2) C(13) 1.872(2) . yes
Al(1) Al(1) 2.815(1) 3_556 yes
Al(1) N(1) 2.043(1) . yes
Al(1) H(25) 1.52(2) . yes
Al(1) H(26) 1.60 . no
N(1) C(1) 1.362(2) . yes
N(1) C(5) 1.364(2) . yes
C(1) C(2) 1.381(2) . yes
C(1) C(6) 1.501(2) . yes
C(2) C(3) 1.376(3) . yes
C(2) H(1) 0.95 . no
C(3) C(4) 1.372(3) . yes
C(3) H(2) 0.95 . no
C(4) C(5) 1.401(2) . yes
C(4) H(3) 0.95 . no
C(5) C(7) 1.512(2) . yes
C(6) H(4) 0.95 . no
C(6) H(5) 0.95 . no
C(6) H(6) 0.95 . no
C(8) H(7) 0.95 . no
C(8) H(8) 0.95 . no
C(8) H(9) 0.95 . no
C(9) H(10) 0.95 . no
C(9) H(11) 0.95 . no
C(9) H(12) 0.95 . no
C(10) H(13) 0.95 . no
C(10) H(14) 0.95 . no
C(10) H(15) 0.95 . no
C(11) H(16) 0.95 . no
C(11) H(17) 0.95 . no
C(11) H(18) 0.95 . no
C(12) H(19) 0.95 . no
C(12) H(20) 0.95 . no
C(12) H(21) 0.95 . no
C(13) H(22) 0.95 . no
C(13) H(23) 0.95 . no
C(13) H(24) 0.95 . no

loop_
_geom_contact_atom_site_label_1
_geom_contact_atom_site_label_2
_geom_contact_distance
_geom_contact_site_symmetry_2
_geom_contact_publ_flag
C(1) C(9) 3.556(2) 2_445 no

loop_
_geom_torsion_atom_site_label_1
_geom_torsion_atom_site_label_2
_geom_torsion_atom_site_label_3
_geom_torsion_atom_site_label_4
_geom_torsion_site_symmetry_2
_geom_torsion_site_symmetry_3
_geom_torsion_site_symmetry_4
_geom_torsion
_geom_torsion_publ_flag
As(1) Al(1) Al(1) As(1) . 3_556 3_556 180.0000 no
As(1) Al(1) Al(1) N(1) . 3_556 3_556 76.16(7) no
As(1) Al(1) N(1) C(1) . . . -179.1(1) no
As(1) Al(1) N(1) C(5) . . . 3.5(1) no
As(1) C(7) Si(1) C(8) . . . -66.1(1) no
As(1) C(7) Si(1) C(9) . . . 176.43(8) no
As(1) C(7) Si(1) C(10) . . . 54.7(1) no
As(1) C(7) Si(2) C(11) . . . -170.1(1) no
As(1) C(7) Si(2) C(12) . . . -50.3(1) no
As(1) C(7) Si(2) C(13) . . . 71.8(1) no
As(1) C(7) C(5) N(1) . . . 4.1(2) no
As(1) C(7) C(5) C(4) . . . -177.9(1) no
Si(1) C(7) As(1) Al(1) . . . 113.79(6) no
Si(1) C(7) Si(2) C(11) . . . -56.6(1) no
Si(1) C(7) Si(2) C(12) . . . 63.2(1) no
Si(1) C(7) Si(2) C(13) . . . -174.7(1) no
Si(1) C(7) C(5) N(1) . . . -108.6(1) no
Si(1) C(7) C(5) C(4) . . . 69.5(2) no
Si(2) C(7) As(1) Al(1) . . . -121.30(6) no
Si(2) C(7) Si(1) C(8) . . . 179.6(1) no
Si(2) C(7) Si(1) C(9) . . . 62.0(1) no
Si(2) C(7) Si(1) C(10) . . . -59.7(1) no
Si(2) C(7) C(5) N(1) . . . 121.1(1) no
Si(2) C(7) C(5) C(4) . . . -60.9(2) no
Al(1) As(1) C(7) C(5) . . . -1.1(1) no
Al(1) Al(1) As(1) C(7) 3_556 3_556 3_556 -137.27(5) no
Al(1) Al(1) N(1) C(1) 3_556 3_556 3_556 -72.1(1) no
Al(1) Al(1) N(1) C(5) 3_556 3_556 3_556 105.3(1) no
Al(1) N(1) C(1) C(2) . . . -177.3(1) no
Al(1) N(1) C(1) C(6) . . . 2.4(2) no
Al(1) N(1) C(5) C(4) . . . 176.6(1) no
Al(1) N(1) C(5) C(7) . . . -5.3(2) no
N(1) Al(1) As(1) C(7) . . . -0.93(6) no
N(1) Al(1) Al(1) N(1) . 3_556 3_556 -180.0000 no
N(1) C(1) C(2) C(3) . . . 0.1(3) no
N(1) C(5) C(4) C(3) . . . 1.2(3) no
C(1) N(1) C(5) C(4) . . . -0.8(2) no
C(1) N(1) C(5) C(7) . . . 177.2(1) no
C(1) C(2) C(3) C(4) . . . 0.2(3) no
C(2) C(1) N(1) C(5) . . . 0.2(2) no
C(2) C(3) C(4) C(5) . . . -0.9(3) no
C(3) C(2) C(1) C(6) . . . -179.6(2) no
C(3) C(4) C(5) C(7) . . . -176.9(2) no
C(5) N(1) C(1) C(6) . . . 179.9(1) no
C(5) C(7) Si(1) C(8) . . . 54.7(1) no
C(5) C(7) Si(1) C(9) . . . -62.8(1) no
C(5) C(7) Si(1) C(10) . . . 175.4(1) no
C(5) C(7) Si(2) C(11) . . . 66.6(1) no
C(5) C(7) Si(2) C(12) . . . -173.6(1) no
C(5) C(7) Si(2) C(13) . . . -51.6(1) no
